data_2243526
loop_
_publ_author_name
'Mohamed, Ahmed Said'
'Jourdain, Isabelle'
'Knorr, Michael'
'Brieger, Lukas'
'Strohmann, Carsten'

_publ_section_title
;
 Crystal structure of
 {\m~2~-1,2-bis[(4-methylphenylsulfanyl]-3-oxoprop-1-ene-1,3-diyl-1:2\k^2^<i>C</i>^3^:<i>C</i>^1^}dicarbonyl-1\k^2^<i>C</i>-[\m~2~-methylenebis(diphenylphosphane)-1:2\k^2^<i>P</i>:<i>P</i>'](triphenylphosphane-2\k<i>P</i>)ironplatinum(<i>Fe</i>---<i>Pt</i>),
 [(OC)~2~Fe(\m-dppm){\m-C(=O)C(4-MeC~6~H~4~SCH~2~)=CCH~2~SC~6~H~4~Me-4}Pt(PPh~3~)]
;
_journal_coeditor_code PK2630
_journal_issue 7
_journal_name_full 'Acta Crystallographica Section E'
_journal_page_first 1087
_journal_page_last 1091
_journal_paper_doi 10.1107/S2056989020007859
_journal_volume 76
_journal_year 2020
_chemical_formula_iupac '[Fe Pt (C19 H18 O S2) (C18 H15 P) (C25 H22 P2) (C O)2]'
_chemical_formula_moiety 'C64 H55 Fe O3 P3 Pt S2'
_chemical_formula_sum 'C64 H55 Fe O3 P3 Pt S2'
_chemical_formula_weight 1280.05
_chemical_name_systematic
{\m~2~-1,2-Bis[(4-methylphenylsulfanyl]-3-oxoprop-1-ene-1,3-diyl-1:2<i>C</i>^3^:<i>C</i>^1^}dicarbonyl-1\k^2^<i>C</i>-[\m~2~-methylenebis(diphenylphosphane)-1:2\k^2^<i>P</i>:<i>P</i>'](triphenylphosphane-2\k<i>P</i>)ironplatinum(<i>Fe</i>---<i>Pt</i>)
_space_group_crystal_system monoclinic
_space_group_IT_number 14
_space_group_name_Hall '-P 2ybc'
_space_group_name_H-M_alt 'P 1 21/c 1'
_atom_sites_solution_hydrogens geom
_atom_sites_solution_primary dual
_audit_creation_method
;
Olex2 1.3-alpha
(compiled 2020.05.07 svn.rd67b107b for OlexSys, GUI svn.r6105)
;
_cell_angle_alpha 90
_cell_angle_beta 111.970(5)
_cell_angle_gamma 90
_cell_formula_units_Z 4
_cell_length_a 12.0071(6)
_cell_length_b 36.1737(15)
_cell_length_c 13.6980(6)
_cell_measurement_reflns_used 9511
_cell_measurement_temperature 293(2)
_cell_measurement_theta_max 28.7340
_cell_measurement_theta_min 2.7140
_cell_volume 5517.5(5)
_computing_cell_refinement
;
CrysAlisPro (Agilent, 2014)
;
_computing_data_collection
;
CrysAlisPro (Agilent, 2014)
;
_computing_data_reduction
;
CrysAlisPro (Agilent, 2014)
;
_computing_molecular_graphics
;
<i>OLEX2</i> (Dolomanov <i>et al.</i>,  2009)
;
_computing_publication_material
;
<i>OLEX2</i> (Dolomanov <i>et al.</i>,  2009)
;
_computing_structure_refinement
;
SHELXL  (Sheldrick, 2015b)
;
_computing_structure_solution
;
<i>SHELXT2014/5</i> (Sheldrick, 2015a)
;
_diffrn_ambient_temperature 293.0
_diffrn_detector 'CCD plate'
_diffrn_detector_area_resol_mean 16.0560
_diffrn_measured_fraction_theta_full 0.999
_diffrn_measured_fraction_theta_max 0.999
_diffrn_measurement_device 'four-circle diffractometer'
_diffrn_measurement_device_type 'Agilent Technologies Xcalibur, Sapphire3'
_diffrn_measurement_method '\w scans'
_diffrn_radiation_monochromator graphite
_diffrn_radiation_probe x-ray
_diffrn_radiation_type 'Mo K\a'
_diffrn_radiation_wavelength 0.71073
_diffrn_reflns_av_R_equivalents 0.0714
_diffrn_reflns_av_unetI/netI 0.0655
_diffrn_reflns_limit_h_max 14
_diffrn_reflns_limit_h_min -11
_diffrn_reflns_limit_k_max 41
_diffrn_reflns_limit_k_min -44
_diffrn_reflns_limit_l_max 16
_diffrn_reflns_limit_l_min -16
_diffrn_reflns_number 47863
_diffrn_reflns_theta_full 25.242
_diffrn_reflns_theta_max 25.750
_diffrn_reflns_theta_min 2.234
_diffrn_source 'Enhance (Mo) X-ray Source'
_exptl_absorpt_coefficient_mu 3.005
_exptl_absorpt_correction_T_max 1.00000
_exptl_absorpt_correction_T_min 0.83733
_exptl_absorpt_correction_type multi-scan
_exptl_absorpt_process_details
;
(CrysAlisPro;  Agilent, 2014)
;
_exptl_crystal_colour yellow
_exptl_crystal_density_diffrn 1.541
_exptl_crystal_description plate
_exptl_crystal_F_000 2576
_exptl_crystal_size_max 0.234
_exptl_crystal_size_mid 0.152
_exptl_crystal_size_min 0.051
_refine_diff_density_max 1.119
_refine_diff_density_min -0.638
_refine_ls_extinction_method none
_refine_ls_goodness_of_fit_ref 1.029
_refine_ls_hydrogen_treatment constr
_refine_ls_matrix_type full
_refine_ls_number_parameters 669
_refine_ls_number_reflns 10566
_refine_ls_number_restraints 0
_refine_ls_restrained_S_all 1.029
_refine_ls_R_factor_all 0.0568
_refine_ls_R_factor_gt 0.0366
_refine_ls_shift/su_max 0.005
_refine_ls_shift/su_mean 0.000
_refine_ls_structure_factor_coef Fsqd
_refine_ls_weighting_details 'w=1/[\s^2^(Fo^2^)+(0.0274P)^2^+0.5475P] where P=(Fo^2^+2Fc^2^)/3'
_refine_ls_weighting_scheme calc
_refine_ls_wR_factor_gt 0.0693
_refine_ls_wR_factor_ref 0.0764
_reflns_number_gt 8245
_reflns_number_total 10566
_reflns_threshold_expression 'I > 2\s(I)'
_cod_data_source_file pk2630sup1.cif
_cod_data_source_block I
_cod_database_code 2243526
_shelx_space_group_comment
;
The symmetry employed for this shelxl refinement is uniquely defined
by the following loop, which should always be used as a source of
symmetry information in preference to the above space-group names.
They are only intended as comments.
;
_shelx_estimated_absorpt_t_min 0.540
_shelx_estimated_absorpt_t_max 0.862

loop_
_space_group_symop_operation_xyz
'x, y, z'
'-x, y+1/2, -z+1/2'
'-x, -y, -z'
'x, -y-1/2, z-1/2'

loop_
_atom_site_type_symbol
_atom_site_label
_atom_site_fract_x
_atom_site_fract_y
_atom_site_fract_z
_atom_site_U_iso_or_equiv
_atom_site_adp_type
_atom_site_calc_flag
_atom_site_occupancy
_atom_site_disorder_assembly
_atom_site_disorder_group
Pt Pt1 0.33424(2) 0.62472(2) 0.31155(2) 0.01386(6) Uani d 1 . .
Fe Fe1 0.52875(5) 0.66228(2) 0.35654(4) 0.01541(14) Uani d 1 . .
S S1 0.51458(12) 0.61606(4) 0.02018(9) 0.0335(3) Uani d 1 . .
S S2 0.19884(11) 0.69548(4) 0.12684(8) 0.0242(3) Uani d 1 . .
P P1 0.60180(10) 0.64353(3) 0.52099(8) 0.0160(3) Uani d 1 . .
P P2 0.36370(10) 0.60649(3) 0.47912(8) 0.0136(2) Uani d 1 . .
P P3 0.16428(10) 0.59290(3) 0.21914(8) 0.0166(3) Uani d 1 . .
O O1 0.3898(3) 0.72834(9) 0.3663(2) 0.0305(8) Uani d 1 . .
O O2 0.7452(3) 0.70095(9) 0.3644(3) 0.0331(8) Uani d 1 . .
O O3 0.6059(3) 0.58365(9) 0.3412(2) 0.0226(7) Uani d 1 . .
C C1 0.3927(4) 0.64918(12) 0.2048(3) 0.0167(10) Uani d 1 . .
C C2 0.5040(4) 0.63378(12) 0.2148(3) 0.0184(10) Uani d 1 . .
C C3 0.5576(4) 0.61346(14) 0.3138(3) 0.0199(11) Uani d 1 . .
C C4 0.5728(4) 0.64158(13) 0.1445(3) 0.0214(10) Uani d 1 . .
H H4A 0.656425 0.635059 0.181663 0.026 Uiso calc 1 . .
H H4B 0.569106 0.667854 0.129478 0.026 Uiso calc 1 . .
C C5 0.5750(4) 0.57103(14) 0.0594(3) 0.0284(12) Uani d 1 . .
C C6 0.5322(5) 0.54791(15) 0.1179(4) 0.0356(13) Uani d 1 . .
H H6 0.469522 0.555719 0.137208 0.043 Uiso calc 1 . .
C C7 0.5815(5) 0.51369(15) 0.1475(4) 0.0413(15) Uani d 1 . .
H H7 0.552057 0.498782 0.187748 0.050 Uiso calc 1 . .
C C8 0.6741(5) 0.50038(15) 0.1194(4) 0.0398(14) Uani d 1 . .
C C9 0.7145(5) 0.52324(16) 0.0597(4) 0.0436(15) Uani d 1 . .
H H9 0.775600 0.514984 0.038988 0.052 Uiso calc 1 . .
C C10 0.6673(5) 0.55811(16) 0.0295(4) 0.0364(14) Uani d 1 . .
H H10 0.696839 0.572966 -0.010742 0.044 Uiso calc 1 . .
C C11 0.7276(6) 0.46250(16) 0.1544(5) 0.065(2) Uani d 1 . .
H H11A 0.743383 0.459346 0.227930 0.097 Uiso calc 1 . .
H H11B 0.801292 0.460237 0.142632 0.097 Uiso calc 1 . .
H H11C 0.672116 0.443892 0.114692 0.097 Uiso calc 1 . .
C C12 0.3296(4) 0.67416(13) 0.1153(3) 0.0208(11) Uani d 1 . .
H H12A 0.305131 0.660195 0.050210 0.025 Uiso calc 1 . .
H H12B 0.384620 0.693322 0.112025 0.025 Uiso calc 1 . .
C C13 0.1237(4) 0.71380(13) -0.0009(3) 0.0213(11) Uani d 1 . .
C C14 0.1814(4) 0.72895(13) -0.0630(3) 0.0256(11) Uani d 1 . .
H H14 0.264781 0.728200 -0.039538 0.031 Uiso calc 1 . .
C C15 0.1159(4) 0.74513(14) -0.1592(3) 0.0299(12) Uani d 1 . .
H H15 0.156559 0.755564 -0.198448 0.036 Uiso calc 1 . .
C C16 -0.0078(4) 0.74615(13) -0.1983(3) 0.0264(11) Uani d 1 . .
C C17 -0.0649(4) 0.73051(14) -0.1363(3) 0.0286(12) Uani d 1 . .
H H17 -0.148331 0.730799 -0.160551 0.034 Uiso calc 1 . .
C C18 -0.0010(4) 0.71470(13) -0.0406(3) 0.0252(11) Uani d 1 . .
H H18 -0.041978 0.704399 -0.001440 0.030 Uiso calc 1 . .
C C19 -0.0794(5) 0.76391(16) -0.3034(4) 0.0428(15) Uani d 1 . .
H H19A -0.047412 0.787999 -0.306543 0.064 Uiso calc 1 . .
H H19B -0.161883 0.766129 -0.310870 0.064 Uiso calc 1 . .
H H19C -0.074281 0.748835 -0.359219 0.064 Uiso calc 1 . .
C C20 0.6604(4) 0.68613(13) 0.3621(3) 0.0230(11) Uani d 1 . .
C C21 0.4445(4) 0.70239(13) 0.3626(3) 0.0199(10) Uani d 1 . .
C C22 0.7607(4) 0.62972(13) 0.5705(3) 0.0176(10) Uani d 1 . .
C C23 0.8454(4) 0.65829(14) 0.5896(3) 0.0246(11) Uani d 1 . .
H H23 0.820210 0.682797 0.581983 0.030 Uiso calc 1 . .
C C24 0.9660(4) 0.65016(16) 0.6197(3) 0.0326(13) Uani d 1 . .
H H24 1.021532 0.669251 0.632344 0.039 Uiso calc 1 . .
C C25 1.0048(4) 0.61401(16) 0.6313(3) 0.0324(14) Uani d 1 . .
H H25 1.085863 0.608652 0.649885 0.039 Uiso calc 1 . .
C C26 0.9219(4) 0.58565(15) 0.6149(3) 0.0315(13) Uani d 1 . .
H H26 0.947659 0.561191 0.624560 0.038 Uiso calc 1 . .
C C27 0.8012(4) 0.59378(13) 0.5841(3) 0.0234(11) Uani d 1 . .
H H27 0.746189 0.574587 0.572385 0.028 Uiso calc 1 . .
C C28 0.6025(4) 0.67405(13) 0.6288(3) 0.0198(10) Uani d 1 . .
C C29 0.5891(5) 0.71186(14) 0.6141(4) 0.0324(13) Uani d 1 . .
H H29 0.581547 0.721995 0.549531 0.039 Uiso calc 1 . .
C C30 0.5869(5) 0.73480(15) 0.6941(4) 0.0423(15) Uani d 1 . .
H H30 0.577689 0.760181 0.683252 0.051 Uiso calc 1 . .
C C31 0.5983(5) 0.71993(16) 0.7901(4) 0.0358(13) Uani d 1 . .
H H31 0.595101 0.735182 0.843640 0.043 Uiso calc 1 . .
C C32 0.6144(5) 0.68300(15) 0.8061(4) 0.0344(13) Uani d 1 . .
H H32 0.623800 0.673087 0.871411 0.041 Uiso calc 1 . .
C C33 0.6168(4) 0.65998(13) 0.7268(3) 0.0250(11) Uani d 1 . .
H H33 0.628129 0.634720 0.739143 0.030 Uiso calc 1 . .
C C34 0.5268(4) 0.60132(12) 0.5404(3) 0.0150(10) Uani d 1 . .
H H34A 0.552067 0.580369 0.509554 0.018 Uiso calc 1 . .
H H34B 0.549824 0.596640 0.615122 0.018 Uiso calc 1 . .
C C35 0.3097(4) 0.56202(12) 0.5064(3) 0.0160(10) Uani d 1 . .
C C36 0.1925(4) 0.55998(13) 0.5041(3) 0.0218(11) Uani d 1 . .
H H36 0.144301 0.580982 0.488889 0.026 Uiso calc 1 . .
C C37 0.1481(5) 0.52697(14) 0.5244(3) 0.0289(12) Uani d 1 . .
H H37 0.069837 0.525755 0.522178 0.035 Uiso calc 1 . .
C C38 0.2195(5) 0.49550(14) 0.5482(4) 0.0326(13) Uani d 1 . .
H H38 0.189317 0.473274 0.561975 0.039 Uiso calc 1 . .
C C39 0.3353(5) 0.49742(13) 0.5512(3) 0.0283(12) Uani d 1 . .
H H39 0.383817 0.476506 0.567991 0.034 Uiso calc 1 . .
C C40 0.3792(4) 0.53025(13) 0.5296(3) 0.0216(11) Uani d 1 . .
H H40 0.457018 0.531125 0.530449 0.026 Uiso calc 1 . .
C C41 0.3264(4) 0.63622(12) 0.5696(3) 0.0173(10) Uani d 1 . .
C C42 0.2880(4) 0.67210(13) 0.5430(3) 0.0237(11) Uani d 1 . .
H H42 0.276531 0.680940 0.476120 0.028 Uiso calc 1 . .
C C43 0.2662(5) 0.69537(14) 0.6159(4) 0.0348(13) Uani d 1 . .
H H43 0.240436 0.719544 0.597655 0.042 Uiso calc 1 . .
C C44 0.2831(4) 0.68214(15) 0.7138(4) 0.0334(13) Uani d 1 . .
H H44 0.269937 0.697685 0.762477 0.040 Uiso calc 1 . .
C C45 0.3193(4) 0.64629(15) 0.7419(3) 0.0295(12) Uani d 1 . .
H H45 0.328276 0.637497 0.808180 0.035 Uiso calc 1 . .
C C46 0.3421(4) 0.62350(13) 0.6706(3) 0.0203(10) Uani d 1 . .
H H46 0.368134 0.599408 0.689833 0.024 Uiso calc 1 . .
C C47 0.1854(4) 0.54327(12) 0.2099(3) 0.0190(10) Uani d 1 . .
C C48 0.0931(4) 0.52009(13) 0.1484(3) 0.0258(11) Uani d 1 . .
H H48 0.018084 0.530064 0.109826 0.031 Uiso calc 1 . .
C C49 0.1112(5) 0.48275(14) 0.1440(4) 0.0328(13) Uani d 1 . .
H H49 0.047654 0.467587 0.104805 0.039 Uiso calc 1 . .
C C50 0.2232(5) 0.46751(15) 0.1974(4) 0.0367(14) Uani d 1 . .
H H50 0.234927 0.442181 0.194608 0.044 Uiso calc 1 . .
C C51 0.3172(5) 0.49003(15) 0.2546(4) 0.0359(13) Uani d 1 . .
H H51 0.393402 0.480116 0.288828 0.043 Uiso calc 1 . .
C C52 0.2979(4) 0.52767(13) 0.2611(3) 0.0227(11) Uani d 1 . .
H H52 0.361714 0.542713 0.300490 0.027 Uiso calc 1 . .
C C53 0.0484(4) 0.60009(13) 0.2734(3) 0.0186(10) Uani d 1 . .
C C54 0.0450(4) 0.63486(13) 0.3149(3) 0.0231(11) Uani d 1 . .
H H54 0.102310 0.652383 0.316344 0.028 Uiso calc 1 . .
C C55 -0.0423(4) 0.64388(14) 0.3541(3) 0.0281(12) Uani d 1 . .
H H55 -0.043485 0.667238 0.382068 0.034 Uiso calc 1 . .
C C56 -0.1277(4) 0.61781(14) 0.3515(3) 0.0294(12) Uani d 1 . .
H H56 -0.185895 0.623613 0.378580 0.035 Uiso calc 1 . .
C C57 -0.1272(4) 0.58350(14) 0.3091(3) 0.0256(12) Uani d 1 . .
H H57 -0.186297 0.566375 0.305649 0.031 Uiso calc 1 . .
C C58 -0.0381(4) 0.57431(14) 0.2713(3) 0.0235(11) Uani d 1 . .
H H58 -0.036596 0.550782 0.244489 0.028 Uiso calc 1 . .
C C59 0.0822(4) 0.60429(12) 0.0805(3) 0.0188(10) Uani d 1 . .
C C60 -0.0369(4) 0.61515(12) 0.0426(3) 0.0223(11) Uani d 1 . .
H H60 -0.077921 0.616660 0.088156 0.027 Uiso calc 1 . .
C C61 -0.0950(4) 0.62378(14) -0.0626(3) 0.0298(12) Uani d 1 . .
H H61 -0.175186 0.630961 -0.087322 0.036 Uiso calc 1 . .
C C62 -0.0358(5) 0.62189(14) -0.1314(3) 0.0312(12) Uani d 1 . .
H H62 -0.074977 0.628004 -0.201958 0.037 Uiso calc 1 . .
C C63 0.0821(5) 0.61082(14) -0.0938(3) 0.0299(12) Uani d 1 . .
H H63 0.122595 0.609225 -0.139794 0.036 Uiso calc 1 . .
C C64 0.1415(4) 0.60201(13) 0.0108(3) 0.0244(11) Uani d 1 . .
H H64 0.221358 0.594538 0.034901 0.029 Uiso calc 1 . .

loop_
_atom_site_aniso_label
_atom_site_aniso_U_11
_atom_site_aniso_U_22
_atom_site_aniso_U_33
_atom_site_aniso_U_12
_atom_site_aniso_U_13
_atom_site_aniso_U_23
Pt1 0.01128(9) 0.01589(10) 0.01397(8) -0.00082(8) 0.00420(7) 0.00141(7)
Fe1 0.0129(3) 0.0159(4) 0.0171(3) -0.0014(3) 0.0053(3) 0.0025(3)
S1 0.0380(8) 0.0434(9) 0.0191(6) 0.0099(7) 0.0109(6) 0.0031(6)
S2 0.0228(7) 0.0292(7) 0.0210(6) 0.0072(6) 0.0087(5) 0.0055(5)
P1 0.0125(6) 0.0177(7) 0.0162(5) -0.0015(5) 0.0035(5) 0.0004(5)
P2 0.0119(6) 0.0134(6) 0.0149(5) 0.0001(5) 0.0043(5) 0.0015(5)
P3 0.0129(6) 0.0200(7) 0.0159(5) -0.0013(5) 0.0043(5) -0.0010(5)
O1 0.026(2) 0.026(2) 0.038(2) 0.0081(17) 0.0105(17) -0.0009(16)
O2 0.017(2) 0.032(2) 0.051(2) -0.0051(17) 0.0128(17) 0.0101(17)
O3 0.0226(19) 0.0190(19) 0.0261(17) 0.0048(15) 0.0091(15) 0.0030(14)
C1 0.018(3) 0.015(3) 0.016(2) -0.004(2) 0.0038(19) 0.0017(18)
C2 0.021(3) 0.017(3) 0.018(2) -0.003(2) 0.009(2) -0.0023(19)
C3 0.012(2) 0.027(3) 0.022(2) -0.003(2) 0.008(2) -0.003(2)
C4 0.023(3) 0.019(3) 0.022(2) -0.001(2) 0.008(2) 0.000(2)
C5 0.028(3) 0.036(3) 0.018(2) -0.001(2) 0.006(2) -0.009(2)
C6 0.036(3) 0.046(4) 0.029(3) -0.002(3) 0.016(3) -0.005(3)
C7 0.063(4) 0.029(3) 0.030(3) -0.006(3) 0.016(3) -0.002(2)
C8 0.045(4) 0.032(4) 0.032(3) 0.002(3) 0.002(3) -0.010(3)
C9 0.036(4) 0.045(4) 0.050(3) 0.006(3) 0.016(3) -0.013(3)
C10 0.034(3) 0.044(4) 0.034(3) -0.007(3) 0.017(3) -0.009(3)
C11 0.082(5) 0.040(4) 0.062(4) 0.020(4) 0.015(4) -0.003(3)
C12 0.014(3) 0.026(3) 0.023(2) -0.002(2) 0.008(2) 0.003(2)
C13 0.019(3) 0.024(3) 0.019(2) 0.001(2) 0.004(2) 0.002(2)
C14 0.016(3) 0.036(3) 0.023(2) 0.004(2) 0.005(2) 0.007(2)
C15 0.026(3) 0.042(3) 0.023(3) 0.001(3) 0.011(2) 0.005(2)
C16 0.026(3) 0.027(3) 0.025(3) 0.002(2) 0.007(2) 0.000(2)
C17 0.015(3) 0.033(3) 0.032(3) 0.003(2) 0.004(2) 0.001(2)
C18 0.019(3) 0.031(3) 0.026(3) 0.002(2) 0.010(2) 0.004(2)
C19 0.035(3) 0.054(4) 0.034(3) 0.004(3) 0.006(3) 0.011(3)
C20 0.020(3) 0.022(3) 0.026(2) 0.005(2) 0.007(2) 0.004(2)
C21 0.016(3) 0.021(3) 0.021(2) -0.003(2) 0.006(2) 0.003(2)
C22 0.009(2) 0.027(3) 0.015(2) 0.002(2) 0.0027(18) 0.0000(19)
C23 0.020(3) 0.033(3) 0.020(2) -0.001(2) 0.006(2) 0.000(2)
C24 0.017(3) 0.056(4) 0.022(3) -0.014(3) 0.006(2) -0.002(3)
C25 0.010(3) 0.066(4) 0.021(2) 0.002(3) 0.005(2) -0.006(3)
C26 0.020(3) 0.040(3) 0.030(3) 0.011(3) 0.005(2) -0.011(2)
C27 0.021(3) 0.028(3) 0.019(2) 0.005(2) 0.005(2) -0.003(2)
C28 0.013(2) 0.019(3) 0.023(2) 0.000(2) 0.002(2) -0.004(2)
C29 0.035(3) 0.024(3) 0.026(3) -0.001(2) -0.003(2) -0.006(2)
C30 0.041(4) 0.025(3) 0.046(3) 0.006(3) 0.001(3) -0.011(3)
C31 0.027(3) 0.042(4) 0.038(3) 0.000(3) 0.012(2) -0.021(3)
C32 0.032(3) 0.043(4) 0.031(3) -0.011(3) 0.016(2) -0.010(3)
C33 0.030(3) 0.018(3) 0.028(3) -0.001(2) 0.011(2) -0.003(2)
C34 0.015(2) 0.016(3) 0.012(2) 0.002(2) 0.0037(18) 0.0012(18)
C35 0.019(3) 0.017(3) 0.010(2) -0.002(2) 0.0045(19) 0.0010(18)
C36 0.021(3) 0.021(3) 0.020(2) -0.002(2) 0.004(2) 0.000(2)
C37 0.028(3) 0.032(3) 0.029(3) -0.013(3) 0.013(2) -0.006(2)
C38 0.048(4) 0.019(3) 0.034(3) -0.017(3) 0.018(3) -0.001(2)
C39 0.038(3) 0.016(3) 0.029(3) 0.005(2) 0.010(2) 0.000(2)
C40 0.021(3) 0.022(3) 0.022(2) 0.000(2) 0.008(2) 0.003(2)
C41 0.011(2) 0.018(3) 0.023(2) -0.005(2) 0.0069(19) -0.0025(19)
C42 0.027(3) 0.021(3) 0.027(2) 0.000(2) 0.015(2) -0.001(2)
C43 0.039(3) 0.020(3) 0.052(3) 0.003(3) 0.025(3) -0.006(3)
C44 0.026(3) 0.044(4) 0.036(3) -0.009(3) 0.017(2) -0.022(3)
C45 0.025(3) 0.044(4) 0.021(2) -0.003(3) 0.010(2) -0.004(2)
C46 0.015(2) 0.022(3) 0.023(2) -0.004(2) 0.0062(19) -0.001(2)
C47 0.022(3) 0.019(3) 0.019(2) 0.000(2) 0.010(2) 0.0020(19)
C48 0.021(3) 0.027(3) 0.027(3) -0.004(2) 0.006(2) -0.004(2)
C49 0.037(3) 0.027(3) 0.030(3) -0.012(3) 0.008(3) -0.007(2)
C50 0.057(4) 0.021(3) 0.031(3) 0.001(3) 0.016(3) 0.000(2)
C51 0.035(3) 0.033(3) 0.035(3) 0.008(3) 0.008(3) 0.004(3)
C52 0.026(3) 0.017(3) 0.022(2) -0.004(2) 0.005(2) -0.005(2)
C53 0.013(3) 0.027(3) 0.014(2) -0.002(2) 0.0023(19) 0.0020(19)
C54 0.016(3) 0.028(3) 0.023(2) 0.001(2) 0.005(2) 0.003(2)
C55 0.026(3) 0.032(3) 0.029(3) 0.009(3) 0.014(2) 0.001(2)
C56 0.020(3) 0.046(4) 0.025(2) 0.006(3) 0.011(2) 0.005(2)
C57 0.014(3) 0.036(3) 0.025(2) 0.000(2) 0.006(2) 0.010(2)
C58 0.017(3) 0.033(3) 0.020(2) -0.004(2) 0.005(2) 0.002(2)
C59 0.016(3) 0.019(3) 0.018(2) -0.003(2) 0.0011(19) -0.0021(19)
C60 0.018(3) 0.027(3) 0.022(2) 0.006(2) 0.008(2) 0.007(2)
C61 0.020(3) 0.036(3) 0.024(2) 0.007(2) -0.002(2) -0.001(2)
C62 0.034(3) 0.037(3) 0.015(2) 0.001(3) 0.001(2) 0.001(2)
C63 0.036(3) 0.040(3) 0.017(2) 0.001(3) 0.014(2) -0.001(2)
C64 0.016(3) 0.034(3) 0.022(2) 0.001(2) 0.005(2) -0.002(2)

loop_
_atom_type_symbol
_atom_type_description
_atom_type_scat_dispersion_real
_atom_type_scat_dispersion_imag
_atom_type_scat_source
C C 0.0033 0.0016 'International Tables Vol C Tables 4.2.6.8 and 6.1.1.4'
H H 0.0000 0.0000 'International Tables Vol C Tables 4.2.6.8 and 6.1.1.4'
Fe Fe 0.3463 0.8444 'International Tables Vol C Tables 4.2.6.8 and 6.1.1.4'
O O 0.0106 0.0060 'International Tables Vol C Tables 4.2.6.8 and 6.1.1.4'
P P 0.1023 0.0942 'International Tables Vol C Tables 4.2.6.8 and 6.1.1.4'
Pt Pt -1.7033 8.3905 'International Tables Vol C Tables 4.2.6.8 and 6.1.1.4'
S S 0.1246 0.1234 'International Tables Vol C Tables 4.2.6.8 and 6.1.1.4'

loop_
_geom_angle_atom_site_label_1
_geom_angle_atom_site_label_2
_geom_angle_atom_site_label_3
_geom_angle_site_symmetry_1
_geom_angle_site_symmetry_3
_geom_angle
_geom_angle_publ_flag
P2 Pt1 Fe1 . . 97.26(3) ?
P3 Pt1 Fe1 . . 161.46(3) ?
P3 Pt1 P2 . . 100.53(4) ?
C1 Pt1 Fe1 . . 54.44(12) ?
C1 Pt1 P2 . . 151.36(12) ?
C1 Pt1 P3 . . 107.33(12) ?
P1 Fe1 Pt1 . . 93.50(4) ?
C1 Fe1 Pt1 . . 50.30(11) ?
C1 Fe1 P1 . . 141.85(12) ?
C2 Fe1 Pt1 . . 73.72(12) ?
C2 Fe1 P1 . . 130.91(13) ?
C2 Fe1 C1 . . 38.35(16) ?
C3 Fe1 Pt1 . . 72.18(13) ?
C3 Fe1 P1 . . 88.88(13) ?
C3 Fe1 C1 . . 70.43(18) ?
C3 Fe1 C2 . . 42.03(17) ?
C20 Fe1 Pt1 . . 168.78(14) ?
C20 Fe1 P1 . . 95.66(14) ?
C20 Fe1 C1 . . 119.19(18) ?
C20 Fe1 C2 . . 95.33(18) ?
C20 Fe1 C3 . . 101.5(2) ?
C20 Fe1 C21 . . 96.5(2) ?
C21 Fe1 Pt1 . . 87.76(14) ?
C21 Fe1 P1 . . 102.63(13) ?
C21 Fe1 C1 . . 89.16(18) ?
C21 Fe1 C2 . . 123.33(18) ?
C21 Fe1 C3 . . 157.6(2) ?
C5 S1 C4 . . 102.1(2) ?
C13 S2 C12 . . 102.2(2) ?
C22 P1 Fe1 . . 115.03(13) ?
C22 P1 C28 . . 100.05(19) ?
C22 P1 C34 . . 102.6(2) ?
C28 P1 Fe1 . . 121.17(15) ?
C28 P1 C34 . . 103.71(19) ?
C34 P1 Fe1 . . 112.02(13) ?
C34 P2 Pt1 . . 103.14(13) ?
C35 P2 Pt1 . . 121.79(13) ?
C35 P2 C34 . . 102.5(2) ?
C41 P2 Pt1 . . 121.93(15) ?
C41 P2 C34 . . 103.99(19) ?
C41 P2 C35 . . 100.66(19) ?
C47 P3 Pt1 . . 114.72(15) ?
C47 P3 C53 . . 108.4(2) ?
C47 P3 C59 . . 100.6(2) ?
C53 P3 Pt1 . . 111.32(15) ?
C53 P3 C59 . . 101.2(2) ?
C59 P3 Pt1 . . 119.15(15) ?
Pt1 C1 Fe1 . . 75.25(13) ?
C2 C1 Pt1 . . 109.1(3) ?
C2 C1 Fe1 . . 69.2(2) ?
C2 C1 C12 . . 119.6(4) ?
C12 C1 Pt1 . . 130.5(3) ?
C12 C1 Fe1 . . 129.0(3) ?
C1 C2 Fe1 . . 72.5(2) ?
C1 C2 C3 . . 111.2(4) ?
C1 C2 C4 . . 126.2(4) ?
C3 C2 Fe1 . . 62.1(2) ?
C3 C2 C4 . . 121.9(4) ?
C4 C2 Fe1 . . 124.8(3) ?
O3 C3 Fe1 . . 146.8(3) ?
O3 C3 C2 . . 136.5(4) ?
C2 C3 Fe1 . . 75.8(3) ?
S1 C4 H4A . . 109.0 ?
S1 C4 H4B . . 109.0 ?
C2 C4 S1 . . 112.9(3) ?
C2 C4 H4A . . 109.0 ?
C2 C4 H4B . . 109.0 ?
H4A C4 H4B . . 107.8 ?
C6 C5 S1 . . 121.9(4) ?
C6 C5 C10 . . 118.4(5) ?
C10 C5 S1 . . 119.7(4) ?
C5 C6 H6 . . 119.8 ?
C7 C6 C5 . . 120.4(5) ?
C7 C6 H6 . . 119.8 ?
C6 C7 H7 . . 118.9 ?
C6 C7 C8 . . 122.2(5) ?
C8 C7 H7 . . 118.9 ?
C7 C8 C11 . . 121.0(5) ?
C9 C8 C7 . . 116.9(5) ?
C9 C8 C11 . . 122.1(5) ?
C8 C9 H9 . . 118.9 ?
C8 C9 C10 . . 122.2(5) ?
C10 C9 H9 . . 118.9 ?
C5 C10 H10 . . 120.0 ?
C9 C10 C5 . . 119.9(5) ?
C9 C10 H10 . . 120.0 ?
C8 C11 H11A . . 109.5 ?
C8 C11 H11B . . 109.5 ?
C8 C11 H11C . . 109.5 ?
H11A C11 H11B . . 109.5 ?
H11A C11 H11C . . 109.5 ?
H11B C11 H11C . . 109.5 ?
S2 C12 H12A . . 109.1 ?
S2 C12 H12B . . 109.1 ?
C1 C12 S2 . . 112.3(3) ?
C1 C12 H12A . . 109.1 ?
C1 C12 H12B . . 109.1 ?
H12A C12 H12B . . 107.9 ?
C14 C13 S2 . . 124.4(4) ?
C18 C13 S2 . . 118.1(3) ?
C18 C13 C14 . . 117.5(4) ?
C13 C14 H14 . . 119.6 ?
C15 C14 C13 . . 120.7(4) ?
C15 C14 H14 . . 119.6 ?
C14 C15 H15 . . 119.1 ?
C16 C15 C14 . . 121.7(4) ?
C16 C15 H15 . . 119.1 ?
C15 C16 C17 . . 117.2(4) ?
C15 C16 C19 . . 121.7(4) ?
C17 C16 C19 . . 121.1(5) ?
C16 C17 H17 . . 119.2 ?
C18 C17 C16 . . 121.6(5) ?
C18 C17 H17 . . 119.2 ?
C13 C18 H18 . . 119.4 ?
C17 C18 C13 . . 121.2(4) ?
C17 C18 H18 . . 119.4 ?
C16 C19 H19A . . 109.5 ?
C16 C19 H19B . . 109.5 ?
C16 C19 H19C . . 109.5 ?
H19A C19 H19B . . 109.5 ?
H19A C19 H19C . . 109.5 ?
H19B C19 H19C . . 109.5 ?
O2 C20 Fe1 . . 178.7(4) ?
O1 C21 Fe1 . . 179.9(5) ?
C23 C22 P1 . . 116.6(4) ?
C27 C22 P1 . . 124.9(4) ?
C27 C22 C23 . . 118.4(4) ?
C22 C23 H23 . . 119.9 ?
C24 C23 C22 . . 120.3(5) ?
C24 C23 H23 . . 119.9 ?
C23 C24 H24 . . 119.7 ?
C25 C24 C23 . . 120.5(5) ?
C25 C24 H24 . . 119.7 ?
C24 C25 H25 . . 120.2 ?
C24 C25 C26 . . 119.5(5) ?
C26 C25 H25 . . 120.2 ?
C25 C26 H26 . . 120.0 ?
C27 C26 C25 . . 119.9(5) ?
C27 C26 H26 . . 120.0 ?
C22 C27 C26 . . 121.3(5) ?
C22 C27 H27 . . 119.3 ?
C26 C27 H27 . . 119.3 ?
C29 C28 P1 . . 120.7(3) ?
C29 C28 C33 . . 118.0(4) ?
C33 C28 P1 . . 121.2(4) ?
C28 C29 H29 . . 119.5 ?
C28 C29 C30 . . 120.9(5) ?
C30 C29 H29 . . 119.5 ?
C29 C30 H30 . . 120.1 ?
C31 C30 C29 . . 119.8(5) ?
C31 C30 H30 . . 120.1 ?
C30 C31 H31 . . 120.1 ?
C32 C31 C30 . . 119.8(5) ?
C32 C31 H31 . . 120.1 ?
C31 C32 H32 . . 119.6 ?
C31 C32 C33 . . 120.7(5) ?
C33 C32 H32 . . 119.6 ?
C28 C33 H33 . . 119.6 ?
C32 C33 C28 . . 120.7(5) ?
C32 C33 H33 . . 119.6 ?
P1 C34 H34A . . 109.6 ?
P1 C34 H34B . . 109.6 ?
P2 C34 P1 . . 110.3(2) ?
P2 C34 H34A . . 109.6 ?
P2 C34 H34B . . 109.6 ?
H34A C34 H34B . . 108.1 ?
C36 C35 P2 . . 118.3(3) ?
C40 C35 P2 . . 123.3(3) ?
C40 C35 C36 . . 118.5(4) ?
C35 C36 H36 . . 119.9 ?
C37 C36 C35 . . 120.2(5) ?
C37 C36 H36 . . 119.9 ?
C36 C37 H37 . . 119.8 ?
C36 C37 C38 . . 120.4(5) ?
C38 C37 H37 . . 119.8 ?
C37 C38 H38 . . 120.2 ?
C39 C38 C37 . . 119.6(5) ?
C39 C38 H38 . . 120.2 ?
C38 C39 H39 . . 120.0 ?
C38 C39 C40 . . 120.1(5) ?
C40 C39 H39 . . 120.0 ?
C35 C40 H40 . . 119.4 ?
C39 C40 C35 . . 121.2(4) ?
C39 C40 H40 . . 119.4 ?
C42 C41 P2 . . 121.3(3) ?
C42 C41 C46 . . 118.5(4) ?
C46 C41 P2 . . 120.1(3) ?
C41 C42 H42 . . 119.7 ?
C41 C42 C43 . . 120.6(4) ?
C43 C42 H42 . . 119.7 ?
C42 C43 H43 . . 120.3 ?
C44 C43 C42 . . 119.3(5) ?
C44 C43 H43 . . 120.3 ?
C43 C44 H44 . . 119.3 ?
C43 C44 C45 . . 121.3(4) ?
C45 C44 H44 . . 119.3 ?
C44 C45 H45 . . 120.3 ?
C44 C45 C46 . . 119.4(4) ?
C46 C45 H45 . . 120.3 ?
C41 C46 H46 . . 119.6 ?
C45 C46 C41 . . 120.8(4) ?
C45 C46 H46 . . 119.6 ?
C48 C47 P3 . . 122.3(4) ?
C52 C47 P3 . . 120.0(3) ?
C52 C47 C48 . . 117.7(4) ?
C47 C48 H48 . . 119.5 ?
C49 C48 C47 . . 121.0(5) ?
C49 C48 H48 . . 119.5 ?
C48 C49 H49 . . 119.8 ?
C48 C49 C50 . . 120.5(5) ?
C50 C49 H49 . . 119.8 ?
C49 C50 H50 . . 120.2 ?
C51 C50 C49 . . 119.6(5) ?
C51 C50 H50 . . 120.2 ?
C50 C51 H51 . . 120.1 ?
C50 C51 C52 . . 119.8(5) ?
C52 C51 H51 . . 120.1 ?
C47 C52 C51 . . 121.3(4) ?
C47 C52 H52 . . 119.3 ?
C51 C52 H52 . . 119.3 ?
C54 C53 P3 . . 116.1(3) ?
C54 C53 C58 . . 118.7(4) ?
C58 C53 P3 . . 125.1(4) ?
C53 C54 H54 . . 119.5 ?
C55 C54 C53 . . 121.0(5) ?
C55 C54 H54 . . 119.5 ?
C54 C55 H55 . . 120.3 ?
C56 C55 C54 . . 119.4(5) ?
C56 C55 H55 . . 120.3 ?
C55 C56 H56 . . 119.8 ?
C57 C56 C55 . . 120.5(4) ?
C57 C56 H56 . . 119.8 ?
C56 C57 H57 . . 120.0 ?
C56 C57 C58 . . 120.0(5) ?
C58 C57 H57 . . 120.0 ?
C53 C58 C57 . . 120.4(5) ?
C53 C58 H58 . . 119.8 ?
C57 C58 H58 . . 119.8 ?
C60 C59 P3 . . 122.2(3) ?
C60 C59 C64 . . 118.9(4) ?
C64 C59 P3 . . 118.9(3) ?
C59 C60 H60 . . 119.9 ?
C61 C60 C59 . . 120.2(4) ?
C61 C60 H60 . . 119.9 ?
C60 C61 H61 . . 119.6 ?
C62 C61 C60 . . 120.9(5) ?
C62 C61 H61 . . 119.6 ?
C61 C62 H62 . . 120.6 ?
C63 C62 C61 . . 118.8(4) ?
C63 C62 H62 . . 120.6 ?
C62 C63 H63 . . 119.4 ?
C62 C63 C64 . . 121.1(4) ?
C64 C63 H63 . . 119.4 ?
C59 C64 H64 . . 119.9 ?
C63 C64 C59 . . 120.1(4) ?
C63 C64 H64 . . 119.9 ?

loop_
_geom_bond_atom_site_label_1
_geom_bond_atom_site_label_2
_geom_bond_site_symmetry_2
_geom_bond_distance
_geom_bond_publ_flag
Pt1 Fe1 . 2.5697(6) y
Pt1 P2 . 2.2850(10) y
Pt1 P3 . 2.2714(12) y
Pt1 C1 . 2.045(4) y
Fe1 P1 . 2.1966(12) y
Fe1 C1 . 2.162(4) y
Fe1 C2 . 2.119(4) y
Fe1 C3 . 1.932(5) y
Fe1 C20 . 1.777(5) y
Fe1 C21 . 1.789(5) y
S1 C4 . 1.830(4) ?
S1 C5 . 1.782(5) ?
S2 C12 . 1.808(4) ?
S2 C13 . 1.771(4) ?
P1 C22 . 1.839(4) ?
P1 C28 . 1.841(4) ?
P1 C34 . 1.842(4) ?
P2 C34 . 1.829(4) ?
P2 C35 . 1.824(4) ?
P2 C41 . 1.819(4) ?
P3 C47 . 1.824(5) ?
P3 C53 . 1.824(4) ?
P3 C59 . 1.830(4) ?
O1 C21 . 1.157(5) ?
O2 C20 . 1.141(5) ?
O3 C3 . 1.216(5) y
C1 C2 . 1.407(6) y
C1 C12 . 1.483(6) ?
C2 C3 . 1.464(6) ?
C2 C4 . 1.511(5) ?
C4 H4A . 0.9700 ?
C4 H4B . 0.9700 ?
C5 C6 . 1.384(6) ?
C5 C10 . 1.397(6) ?
C6 H6 . 0.9300 ?
C6 C7 . 1.367(7) ?
C7 H7 . 0.9300 ?
C7 C8 . 1.392(7) ?
C8 C9 . 1.373(7) ?
C8 C11 . 1.513(7) ?
C9 H9 . 0.9300 ?
C9 C10 . 1.381(7) ?
C10 H10 . 0.9300 ?
C11 H11A . 0.9600 ?
C11 H11B . 0.9600 ?
C11 H11C . 0.9600 ?
C12 H12A . 0.9700 ?
C12 H12B . 0.9700 ?
C13 C14 . 1.394(6) ?
C13 C18 . 1.390(6) ?
C14 H14 . 0.9300 ?
C14 C15 . 1.387(6) ?
C15 H15 . 0.9300 ?
C15 C16 . 1.378(6) ?
C16 C17 . 1.395(6) ?
C16 C19 . 1.516(6) ?
C17 H17 . 0.9300 ?
C17 C18 . 1.373(6) ?
C18 H18 . 0.9300 ?
C19 H19A . 0.9600 ?
C19 H19B . 0.9600 ?
C19 H19C . 0.9600 ?
C22 C23 . 1.404(6) ?
C22 C27 . 1.376(6) ?
C23 H23 . 0.9300 ?
C23 C24 . 1.381(6) ?
C24 H24 . 0.9300 ?
C24 C25 . 1.377(7) ?
C25 H25 . 0.9300 ?
C25 C26 . 1.388(7) ?
C26 H26 . 0.9300 ?
C26 C27 . 1.382(6) ?
C27 H27 . 0.9300 ?
C28 C29 . 1.383(6) ?
C28 C33 . 1.385(6) ?
C29 H29 . 0.9300 ?
C29 C30 . 1.383(6) ?
C30 H30 . 0.9300 ?
C30 C31 . 1.379(7) ?
C31 H31 . 0.9300 ?
C31 C32 . 1.356(7) ?
C32 H32 . 0.9300 ?
C32 C33 . 1.378(6) ?
C33 H33 . 0.9300 ?
C34 H34A . 0.9700 ?
C34 H34B . 0.9700 ?
C35 C36 . 1.399(6) ?
C35 C40 . 1.385(6) ?
C36 H36 . 0.9300 ?
C36 C37 . 1.378(6) ?
C37 H37 . 0.9300 ?
C37 C38 . 1.388(7) ?
C38 H38 . 0.9300 ?
C38 C39 . 1.376(7) ?
C39 H39 . 0.9300 ?
C39 C40 . 1.377(6) ?
C40 H40 . 0.9300 ?
C41 C42 . 1.380(6) ?
C41 C46 . 1.402(6) ?
C42 H42 . 0.9300 ?
C42 C43 . 1.404(6) ?
C43 H43 . 0.9300 ?
C43 C44 . 1.366(6) ?
C44 H44 . 0.9300 ?
C44 C45 . 1.376(7) ?
C45 H45 . 0.9300 ?
C45 C46 . 1.381(6) ?
C46 H46 . 0.9300 ?
C47 C48 . 1.394(6) ?
C47 C52 . 1.388(6) ?
C48 H48 . 0.9300 ?
C48 C49 . 1.373(7) ?
C49 H49 . 0.9300 ?
C49 C50 . 1.382(7) ?
C50 H50 . 0.9300 ?
C50 C51 . 1.374(7) ?
C51 H51 . 0.9300 ?
C51 C52 . 1.389(6) ?
C52 H52 . 0.9300 ?
C53 C54 . 1.387(6) ?
C53 C58 . 1.389(6) ?
C54 H54 . 0.9300 ?
C54 C55 . 1.384(6) ?
C55 H55 . 0.9300 ?
C55 C56 . 1.383(7) ?
C56 H56 . 0.9300 ?
C56 C57 . 1.371(7) ?
C57 H57 . 0.9300 ?
C57 C58 . 1.391(6) ?
C58 H58 . 0.9300 ?
C59 C60 . 1.383(6) ?
C59 C64 . 1.390(6) ?
C60 H60 . 0.9300 ?
C60 C61 . 1.382(6) ?
C61 H61 . 0.9300 ?
C61 C62 . 1.378(6) ?
C62 H62 . 0.9300 ?
C62 C63 . 1.372(7) ?
C63 H63 . 0.9300 ?
C63 C64 . 1.379(6) ?
C64 H64 . 0.9300 ?

loop_
_geom_hbond_atom_site_label_D
_geom_hbond_atom_site_label_H
_geom_hbond_atom_site_label_A
_geom_hbond_site_symmetry_A
_geom_hbond_distance_DH
_geom_hbond_distance_HA
_geom_hbond_distance_DA
_geom_hbond_angle_DHA
_geom_hbond_publ_flag
C15 H15 O1 4_575 0.93 2.67 3.316(6) 127.5 yes
C34 H34A O3 . 0.97 2.62 3.271(5) 124.6 yes
C39 H39 O3 3_666 0.93 2.49 3.239(6) 138.1 yes

loop_
_geom_torsion_atom_site_label_1
_geom_torsion_atom_site_label_2
_geom_torsion_atom_site_label_3
_geom_torsion_atom_site_label_4
_geom_torsion_site_symmetry_1
_geom_torsion_site_symmetry_2
_geom_torsion_site_symmetry_3
_geom_torsion_site_symmetry_4
_geom_torsion
_geom_torsion_publ_flag
Pt1 P2 C34 P1 . . . . 52.0(2) ?
Pt1 P2 C35 C36 . . . . -87.5(3) ?
Pt1 P2 C35 C40 . . . . 92.7(4) ?
Pt1 P2 C41 C42 . . . . -5.3(4) ?
Pt1 P2 C41 C46 . . . . 177.8(3) ?
Pt1 P3 C47 C48 . . . . -174.1(3) ?
Pt1 P3 C47 C52 . . . . 2.6(4) ?
Pt1 P3 C53 C54 . . . . 34.5(4) ?
Pt1 P3 C53 C58 . . . . -148.9(3) ?
Pt1 P3 C59 C60 . . . . -122.1(4) ?
Pt1 P3 C59 C64 . . . . 57.8(4) ?
Pt1 C1 C2 Fe1 . . . . -65.2(2) ?
Pt1 C1 C2 C3 . . . . -15.6(4) ?
Pt1 C1 C2 C4 . . . . 174.2(3) ?
Pt1 C1 C12 S2 . . . . 18.9(5) ?
Fe1 P1 C22 C23 . . . . 72.6(3) ?
Fe1 P1 C22 C27 . . . . -103.6(3) ?
Fe1 P1 C28 C29 . . . . -18.2(5) ?
Fe1 P1 C28 C33 . . . . 162.1(3) ?
Fe1 P1 C34 P2 . . . . -48.1(2) ?
Fe1 C1 C2 C3 . . . . 49.6(3) ?
Fe1 C1 C2 C4 . . . . -120.6(4) ?
Fe1 C1 C12 S2 . . . . -86.2(4) ?
Fe1 C2 C3 O3 . . . . -170.8(6) ?
Fe1 C2 C4 S1 . . . . -172.3(2) ?
S1 C5 C6 C7 . . . . -179.4(4) ?
S1 C5 C10 C9 . . . . 180.0(4) ?
S2 C13 C14 C15 . . . . -175.3(4) ?
S2 C13 C18 C17 . . . . 176.1(4) ?
P1 C22 C23 C24 . . . . -175.4(3) ?
P1 C22 C27 C26 . . . . 175.5(3) ?
P1 C28 C29 C30 . . . . 178.5(4) ?
P1 C28 C33 C32 . . . . -178.5(4) ?
P2 C35 C36 C37 . . . . -179.9(3) ?
P2 C35 C40 C39 . . . . 179.0(3) ?
P2 C41 C42 C43 . . . . -176.3(4) ?
P2 C41 C46 C45 . . . . 177.1(3) ?
P3 C47 C48 C49 . . . . -179.2(3) ?
P3 C47 C52 C51 . . . . -179.3(3) ?
P3 C53 C54 C55 . . . . 177.3(3) ?
P3 C53 C58 C57 . . . . -175.9(3) ?
P3 C59 C60 C61 . . . . 179.5(4) ?
P3 C59 C64 C63 . . . . -179.3(4) ?
C1 C2 C3 Fe1 . . . . -55.2(3) ?
C1 C2 C3 O3 . . . . 134.0(6) ?
C1 C2 C4 S1 . . . . -79.3(5) ?
C2 C1 C12 S2 . . . . -172.5(3) ?
C3 C2 C4 S1 . . . . 111.4(4) ?
C4 S1 C5 C6 . . . . 72.5(4) ?
C4 S1 C5 C10 . . . . -108.5(4) ?
C4 C2 C3 Fe1 . . . . 115.5(4) ?
C4 C2 C3 O3 . . . . -55.3(8) ?
C5 S1 C4 C2 . . . . -78.1(4) ?
C5 C6 C7 C8 . . . . -1.0(8) ?
C6 C5 C10 C9 . . . . -0.9(7) ?
C6 C7 C8 C9 . . . . -0.2(8) ?
C6 C7 C8 C11 . . . . 179.4(5) ?
C7 C8 C9 C10 . . . . 0.8(8) ?
C8 C9 C10 C5 . . . . -0.3(8) ?
C10 C5 C6 C7 . . . . 1.6(7) ?
C11 C8 C9 C10 . . . . -178.7(5) ?
C12 S2 C13 C14 . . . . -36.3(5) ?
C12 S2 C13 C18 . . . . 146.7(4) ?
C12 C1 C2 Fe1 . . . . 124.0(4) ?
C12 C1 C2 C3 . . . . 173.6(4) ?
C12 C1 C2 C4 . . . . 3.3(7) ?
C13 S2 C12 C1 . . . . -166.4(3) ?
C13 C14 C15 C16 . . . . -1.5(8) ?
C14 C13 C18 C17 . . . . -1.1(7) ?
C14 C15 C16 C17 . . . . 0.6(7) ?
C14 C15 C16 C19 . . . . 179.8(5) ?
C15 C16 C17 C18 . . . . -0.1(7) ?
C16 C17 C18 C13 . . . . 0.4(8) ?
C18 C13 C14 C15 . . . . 1.7(7) ?
C19 C16 C17 C18 . . . . -179.3(5) ?
C22 P1 C28 C29 . . . . 109.4(4) ?
C22 P1 C28 C33 . . . . -70.4(4) ?
C22 P1 C34 P2 . . . . -172.0(2) ?
C22 C23 C24 C25 . . . . 0.1(6) ?
C23 C22 C27 C26 . . . . -0.6(6) ?
C23 C24 C25 C26 . . . . -1.6(7) ?
C24 C25 C26 C27 . . . . 2.0(7) ?
C25 C26 C27 C22 . . . . -0.9(7) ?
C27 C22 C23 C24 . . . . 1.0(6) ?
C28 P1 C22 C23 . . . . -58.9(3) ?
C28 P1 C22 C27 . . . . 124.9(4) ?
C28 P1 C34 P2 . . . . 84.2(2) ?
C28 C29 C30 C31 . . . . 0.1(8) ?
C29 C28 C33 C32 . . . . 1.8(7) ?
C29 C30 C31 C32 . . . . 1.4(8) ?
C30 C31 C32 C33 . . . . -1.4(8) ?
C31 C32 C33 C28 . . . . -0.2(8) ?
C33 C28 C29 C30 . . . . -1.7(7) ?
C34 P1 C22 C23 . . . . -165.5(3) ?
C34 P1 C22 C27 . . . . 18.3(4) ?
C34 P1 C28 C29 . . . . -144.9(4) ?
C34 P1 C28 C33 . . . . 35.3(4) ?
C34 P2 C35 C36 . . . . 158.2(3) ?
C34 P2 C35 C40 . . . . -21.6(4) ?
C34 P2 C41 C42 . . . . 110.2(4) ?
C34 P2 C41 C46 . . . . -66.6(4) ?
C35 P2 C34 P1 . . . . 179.29(19) ?
C35 P2 C41 C42 . . . . -143.8(4) ?
C35 P2 C41 C46 . . . . 39.3(4) ?
C35 C36 C37 C38 . . . . 0.6(6) ?
C36 C35 C40 C39 . . . . -0.8(6) ?
C36 C37 C38 C39 . . . . -0.1(7) ?
C37 C38 C39 C40 . . . . -0.8(7) ?
C38 C39 C40 C35 . . . . 1.3(7) ?
C40 C35 C36 C37 . . . . -0.1(6) ?
C41 P2 C34 P1 . . . . -76.2(2) ?
C41 P2 C35 C36 . . . . 51.1(3) ?
C41 P2 C35 C40 . . . . -128.7(4) ?
C41 C42 C43 C44 . . . . -0.1(7) ?
C42 C41 C46 C45 . . . . 0.2(7) ?
C42 C43 C44 C45 . . . . -1.1(8) ?
C43 C44 C45 C46 . . . . 1.8(7) ?
C44 C45 C46 C41 . . . . -1.3(7) ?
C46 C41 C42 C43 . . . . 0.5(7) ?
C47 P3 C53 C54 . . . . 161.5(3) ?
C47 P3 C53 C58 . . . . -21.8(4) ?
C47 P3 C59 C60 . . . . 111.6(4) ?
C47 P3 C59 C64 . . . . -68.5(4) ?
C47 C48 C49 C50 . . . . -2.6(7) ?
C48 C47 C52 C51 . . . . -2.3(6) ?
C48 C49 C50 C51 . . . . -0.5(7) ?
C49 C50 C51 C52 . . . . 2.1(7) ?
C50 C51 C52 C47 . . . . -0.6(7) ?
C52 C47 C48 C49 . . . . 3.9(6) ?
C53 P3 C47 C48 . . . . 60.8(4) ?
C53 P3 C47 C52 . . . . -122.4(3) ?
C53 P3 C59 C60 . . . . 0.3(4) ?
C53 P3 C59 C64 . . . . -179.9(4) ?
C53 C54 C55 C56 . . . . -0.3(7) ?
C54 C53 C58 C57 . . . . 0.7(6) ?
C54 C55 C56 C57 . . . . -0.9(7) ?
C55 C56 C57 C58 . . . . 1.9(7) ?
C56 C57 C58 C53 . . . . -1.9(7) ?
C58 C53 C54 C55 . . . . 0.4(6) ?
C59 P3 C47 C48 . . . . -44.9(4) ?
C59 P3 C47 C52 . . . . 131.8(3) ?
C59 P3 C53 C54 . . . . -93.2(3) ?
C59 P3 C53 C58 . . . . 83.5(4) ?
C59 C60 C61 C62 . . . . -0.3(8) ?
C60 C59 C64 C63 . . . . 0.6(7) ?
C60 C61 C62 C63 . . . . 0.8(8) ?
C61 C62 C63 C64 . . . . -0.6(8) ?
C62 C63 C64 C59 . . . . -0.1(8) ?
C64 C59 C60 C61 . . . . -0.4(7) ?

_cod_database_fobs_code 2243526
